data_7126611
loop_
_publ_author_name
'Tanabe, Yoshiaki'
'Sekiguchi, Yoshiya'
'Tanaka, Hiromasa'
'Konomi, Asuka'
'Yoshizawa, Kazunari'
'Kuriyama, Shogo'
'Nishibayashi, Yoshiaki'

_publ_section_title
;
 Preparation and reactivity of molybdenum complexes bearing pyrrole-based
 PNP-type pincer ligand.
;
_journal_issue 51
_journal_name_full 'Chemical communications (Cambridge, England)'
_journal_page_first 6933
_journal_page_last 6936
_journal_paper_doi 10.1039/d0cc02852e
_journal_volume 56
_journal_year 2020
_chemical_formula_moiety 'C52 H100 I2 Li2 Mo2 N4 O2 P4'
_chemical_formula_sum 'C52 H100 I2 Li2 Mo2 N4 O2 P4'
_chemical_formula_weight 1396.85
_space_group_crystal_system monoclinic
_space_group_IT_number 14
_space_group_name_Hall '-P 2yn'
_space_group_name_H-M_alt 'P 1 21/n 1'
_atom_sites_solution_hydrogens geom
_atom_sites_solution_primary direct
_atom_sites_solution_secondary difmap
_audit_update_record
;
2020-05-01 deposited with the CCDC.	2020-05-21 downloaded from the CCDC.
;
_cell_angle_alpha 90.0000
_cell_angle_beta 101.531(7)
_cell_angle_gamma 90.0000
_cell_formula_units_Z 4
_cell_length_a 15.3229(6)
_cell_length_b 20.6680(9)
_cell_length_c 20.2145(9)
_cell_measurement_reflns_used 34618
_cell_measurement_temperature 183
_cell_measurement_theta_max 27.48
_cell_measurement_theta_min 1.82
_cell_volume 6272.6(5)
_computing_cell_refinement 'RAPID AUTO'
_computing_data_collection 'RAPID AUTO (Rigaku, 2018)'
_computing_data_reduction 'RAPID AUTO'
_computing_molecular_graphics 'CrystalStructure 4.3'
_computing_publication_material 'CrystalStructure 4.3 (Rigaku, 2019)'
_computing_structure_refinement 'SHELXL Version 2016/6 (Sheldrick, 2015)'
_computing_structure_solution 'SHELXS Version 2013/1 (Sheldrick, 2008)'
_diffrn_ambient_temperature 183
_diffrn_detector_area_resol_mean 10.000
_diffrn_measured_fraction_theta_full 0.995
_diffrn_measured_fraction_theta_max 0.995
_diffrn_measurement_device_type 'Rigaku R-AXIS RAPID'
_diffrn_measurement_method \w
_diffrn_radiation_type 'Mo K\a'
_diffrn_radiation_wavelength 0.71075
_diffrn_reflns_av_R_equivalents 0.1459
_diffrn_reflns_av_unetI/netI 0.1264
_diffrn_reflns_Laue_measured_fraction_full 0.995
_diffrn_reflns_Laue_measured_fraction_max 0.995
_diffrn_reflns_limit_h_max 19
_diffrn_reflns_limit_h_min -19
_diffrn_reflns_limit_k_max 24
_diffrn_reflns_limit_k_min -26
_diffrn_reflns_limit_l_max 26
_diffrn_reflns_limit_l_min -26
_diffrn_reflns_number 59643
_diffrn_reflns_point_group_measured_fraction_full 0.995
_diffrn_reflns_point_group_measured_fraction_max 0.995
_diffrn_reflns_theta_full 25.242
_diffrn_reflns_theta_max 27.481
_diffrn_reflns_theta_min 1.971
_diffrn_standards_number 0
_exptl_absorpt_coefficient_mu 1.524
_exptl_absorpt_correction_T_max 0.941
_exptl_absorpt_correction_T_min 0.637
_exptl_absorpt_correction_type multi-scan
_exptl_absorpt_process_details 'ABSCOR (Rigaku, 1995)'
_exptl_crystal_colour purple
_exptl_crystal_density_diffrn 1.479
_exptl_crystal_description block
_exptl_crystal_F_000 2848.00
_exptl_crystal_size_max 0.130
_exptl_crystal_size_mid 0.060
_exptl_crystal_size_min 0.040
_refine_diff_density_max 2.63
_refine_diff_density_min -0.83
_refine_ls_extinction_method none
_refine_ls_goodness_of_fit_ref 1.000
_refine_ls_hydrogen_treatment constr
_refine_ls_number_parameters 626
_refine_ls_number_reflns 14290
_refine_ls_number_restraints 0
_refine_ls_R_factor_all 0.1448
_refine_ls_R_factor_gt 0.0746
_refine_ls_shift/su_max 0.000
_refine_ls_structure_factor_coef Fsqd
_refine_ls_weighting_details 'w = 1/[\s^2^(Fo^2^)+48.7000P] where P=(Fo^2^+2Fc^2^)/3'
_refine_ls_weighting_scheme calc
_refine_ls_wR_factor_gt 0.1046
_refine_ls_wR_factor_ref 0.1216
_reflns_Friedel_coverage 0.000
_reflns_number_gt 8394
_reflns_number_total 14290
_reflns_threshold_expression F^2^>2.0\s(F^2^)
_cod_data_source_file d0cc02852e2.cif
_cod_data_source_block C52H100I2Li2Mo2N4O2P4
_cod_depositor_comments 'Adding full bibliography for 7126610--7126613.cif.'
_cod_database_code 7126611

loop_
_space_group_symop_id
_space_group_symop_operation_xyz
1 +X,+Y,+Z
2 1/2-X,1/2+Y,1/2-Z
3 -X,-Y,-Z
4 -1/2+X,-1/2-Y,-1/2+Z

loop_
_atom_site_label
_atom_site_type_symbol
_atom_site_fract_x
_atom_site_fract_y
_atom_site_fract_z
_atom_site_U_iso_or_equiv
_atom_site_adp_type
_atom_site_occupancy
_atom_site_site_symmetry_order
_atom_site_calc_flag
_atom_site_refinement_flags_posn
_atom_site_refinement_flags_adp
_atom_site_refinement_flags_occupancy
_atom_site_disorder_assembly
_atom_site_disorder_group
I1 I 0.71045(4) 0.30126(3) 0.49895(2) 0.03313(14) Uani 1 1 d . . . . .
I2 I 0.29119(4) 0.29768(3) 0.23735(3) 0.03176(13) Uani 1 1 d . . . . .
Mo1 Mo 0.69801(4) 0.24838(3) 0.36813(3) 0.02236(14) Uani 1 1 d . . . . .
Mo2 Mo 0.29647(4) 0.23121(3) 0.36130(3) 0.02262(15) Uani 1 1 d . . . . .
P1 P 0.71770(14) 0.35187(10) 0.30455(10) 0.0260(4) Uani 1 1 d . . . . .
P2 P 0.75939(14) 0.13934(10) 0.40585(10) 0.0265(5) Uani 1 1 d . . . . .
P3 P 0.22315(14) 0.12501(10) 0.32008(10) 0.0271(5) Uani 1 1 d . . . . .
P4 P 0.28729(14) 0.33292(10) 0.42954(10) 0.0283(5) Uani 1 1 d . . . . .
O1 O 0.4743(3) 0.1828(3) 0.2073(2) 0.0306(13) Uani 1 1 d . . . . .
O2 O 0.5101(3) 0.1949(3) 0.5281(2) 0.0342(13) Uani 1 1 d . . . . .
N1 N 0.7611(4) 0.2155(3) 0.2871(3) 0.0302(16) Uani 1 1 d . . . . .
N2 N 0.2412(4) 0.2002(3) 0.4432(3) 0.0293(15) Uani 1 1 d . . . . .
N3 N 0.5879(4) 0.2338(3) 0.3483(3) 0.0265(14) Uani 1 1 d . . . . .
N4 N 0.4050(4) 0.2125(3) 0.3796(3) 0.0267(15) Uani 1 1 d . . . . .
C1 C 0.7858(6) 0.3251(4) 0.2434(4) 0.038(2) Uani 1 1 d . . . . .
H1A H 0.760527 0.342936 0.198166 0.045 Uiso 1 1 calc R U . . .
H1B H 0.847352 0.341531 0.257479 0.045 Uiso 1 1 calc R U . . .
C2 C 0.7871(5) 0.2523(4) 0.2399(4) 0.0313(18) Uani 1 1 d . . . . .
C3 C 0.8237(6) 0.2139(4) 0.1976(4) 0.041(2) Uani 1 1 d . . . . .
H3 H 0.848189 0.227300 0.160209 0.049 Uiso 1 1 calc R U . . .
C4 C 0.8173(5) 0.1490(4) 0.2218(4) 0.034(2) Uani 1 1 d . . . . .
H4 H 0.836004 0.110494 0.203038 0.041 Uiso 1 1 calc R U . . .
C5 C 0.7795(5) 0.1539(4) 0.2764(4) 0.0313(19) Uani 1 1 d . . . . .
C6 C 0.7564(6) 0.1017(4) 0.3220(4) 0.0329(19) Uani 1 1 d . . . . .
H6A H 0.800040 0.065852 0.325930 0.039 Uiso 1 1 calc R U . . .
H6B H 0.696344 0.084128 0.303628 0.039 Uiso 1 1 calc R U . . .
C7 C 0.7869(6) 0.4224(4) 0.3451(4) 0.038(2) Uani 1 1 d . . . . .
C8 C 0.7300(7) 0.4612(4) 0.3877(5) 0.053(3) Uani 1 1 d . . . . .
H8A H 0.768356 0.491678 0.417310 0.064 Uiso 1 1 calc R U . . .
H8B H 0.702691 0.431156 0.415088 0.064 Uiso 1 1 calc R U . . .
H8C H 0.683163 0.485168 0.357288 0.064 Uiso 1 1 calc R U . . .
C9 C 0.8233(7) 0.4678(5) 0.2976(5) 0.057(3) Uani 1 1 d . . . . .
H9A H 0.855125 0.442487 0.268854 0.068 Uiso 1 1 calc R U . . .
H9B H 0.864289 0.498865 0.324081 0.068 Uiso 1 1 calc R U . . .
H9C H 0.773888 0.491066 0.269201 0.068 Uiso 1 1 calc R U . . .
C10 C 0.8648(6) 0.3928(5) 0.3943(5) 0.051(3) Uani 1 1 d . . . . .
H10A H 0.906091 0.427100 0.414034 0.061 Uiso 1 1 calc R U . . .
H10B H 0.895960 0.362019 0.370271 0.061 Uiso 1 1 calc R U . . .
H10C H 0.842722 0.370201 0.430278 0.061 Uiso 1 1 calc R U . . .
C11 C 0.6118(5) 0.3814(4) 0.2498(4) 0.0318(19) Uani 1 1 d . . . . .
C12 C 0.5423(6) 0.3940(5) 0.2917(4) 0.045(2) Uani 1 1 d . . . . .
H12A H 0.485844 0.405574 0.261926 0.054 Uiso 1 1 calc R U . . .
H12B H 0.561995 0.429682 0.323074 0.054 Uiso 1 1 calc R U . . .
H12C H 0.534106 0.354965 0.317251 0.054 Uiso 1 1 calc R U . . .
C13 C 0.6218(6) 0.4414(4) 0.2080(5) 0.047(2) Uani 1 1 d . . . . .
H13A H 0.639228 0.478348 0.238185 0.056 Uiso 1 1 calc R U . . .
H13B H 0.564865 0.450859 0.177651 0.056 Uiso 1 1 calc R U . . .
H13C H 0.667563 0.433682 0.181331 0.056 Uiso 1 1 calc R U . . .
C14 C 0.5790(6) 0.3263(4) 0.2001(4) 0.041(2) Uani 1 1 d . . . . .
H14A H 0.618049 0.322785 0.167295 0.049 Uiso 1 1 calc R U . . .
H14B H 0.518043 0.335356 0.176334 0.049 Uiso 1 1 calc R U . . .
H14C H 0.580154 0.285459 0.224947 0.049 Uiso 1 1 calc R U . . .
C15 C 0.8824(5) 0.1417(4) 0.4446(4) 0.037(2) Uani 1 1 d . . . . .
C16 C 0.8965(6) 0.1444(5) 0.5208(4) 0.049(3) Uani 1 1 d . . . . .
H16A H 0.955227 0.162873 0.539230 0.059 Uiso 1 1 calc R U . . .
H16B H 0.893072 0.100568 0.538666 0.059 Uiso 1 1 calc R U . . .
H16C H 0.850271 0.171459 0.533995 0.059 Uiso 1 1 calc R U . . .
C17 C 0.9201(6) 0.2037(5) 0.4197(4) 0.050(2) Uani 1 1 d . . . . .
H17A H 0.982344 0.208999 0.442677 0.060 Uiso 1 1 calc R U . . .
H17B H 0.885271 0.240940 0.429664 0.060 Uiso 1 1 calc R U . . .
H17C H 0.916781 0.200849 0.370881 0.060 Uiso 1 1 calc R U . . .
C18 C 0.9337(6) 0.0838(5) 0.4231(5) 0.052(3) Uani 1 1 d . . . . .
H18A H 0.906693 0.043351 0.434470 0.063 Uiso 1 1 calc R U . . .
H18B H 0.995999 0.085608 0.446882 0.063 Uiso 1 1 calc R U . . .
H18C H 0.931012 0.085550 0.374283 0.063 Uiso 1 1 calc R U . . .
C19 C 0.6977(6) 0.0790(4) 0.4477(4) 0.037(2) Uani 1 1 d . . . . .
C20 C 0.6900(7) 0.1045(5) 0.5199(4) 0.053(3) Uani 1 1 d . . . . .
H20A H 0.644394 0.079705 0.536569 0.064 Uiso 1 1 calc R U . . .
H20B H 0.673485 0.150389 0.516941 0.064 Uiso 1 1 calc R U . . .
H20C H 0.747491 0.099336 0.550993 0.064 Uiso 1 1 calc R U . . .
C21 C 0.6059(6) 0.0722(4) 0.4059(5) 0.046(2) Uani 1 1 d . . . . .
H21A H 0.570106 0.044559 0.429581 0.055 Uiso 1 1 calc R U . . .
H21B H 0.609271 0.052651 0.362352 0.055 Uiso 1 1 calc R U . . .
H21C H 0.578042 0.114996 0.398439 0.055 Uiso 1 1 calc R U . . .
C22 C 0.7412(6) 0.0116(4) 0.4543(5) 0.048(2) Uani 1 1 d . . . . .
H22A H 0.746725 -0.003928 0.409476 0.058 Uiso 1 1 calc R U . . .
H22B H 0.704089 -0.018508 0.474026 0.058 Uiso 1 1 calc R U . . .
H22C H 0.800407 0.014267 0.483426 0.058 Uiso 1 1 calc R U . . .
C23 C 0.1663(6) 0.1010(4) 0.3889(4) 0.037(2) Uani 1 1 d . . . . .
H23A H 0.100982 0.102947 0.372467 0.044 Uiso 1 1 calc R U . . .
H23B H 0.182272 0.055771 0.402399 0.044 Uiso 1 1 calc R U . . .
C24 C 0.1924(5) 0.1449(4) 0.4494(4) 0.0273(17) Uani 1 1 d . . . . .
C25 C 0.1693(5) 0.1430(4) 0.5109(4) 0.0302(18) Uani 1 1 d . . . . .
H25 H 0.134941 0.111950 0.529177 0.036 Uiso 1 1 calc R U . . .
C26 C 0.2096(5) 0.1985(4) 0.5391(4) 0.0262(17) Uiso 1 1 d . . . . .
H26 H 0.207966 0.210528 0.584194 0.031 Uiso 1 1 calc R U . . .
C27 C 0.2475(6) 0.2316(4) 0.5041(4) 0.039(2) Uani 1 1 d . . . . .
C28 C 0.2978(6) 0.2948(4) 0.5137(3) 0.0325(18) Uani 1 1 d . . . . .
H28A H 0.361293 0.286975 0.533832 0.039 Uiso 1 1 calc R U . . .
H28B H 0.272481 0.323536 0.544252 0.039 Uiso 1 1 calc R U . . .
C29 C 0.3000(6) 0.0542(4) 0.3151(4) 0.035(2) Uani 1 1 d . . . . .
C30 C 0.3601(6) 0.0507(4) 0.3864(5) 0.051(3) Uani 1 1 d . . . . .
H30A H 0.395946 0.090201 0.394997 0.061 Uiso 1 1 calc R U . . .
H30B H 0.399603 0.013083 0.388989 0.061 Uiso 1 1 calc R U . . .
H30C H 0.322808 0.046538 0.420298 0.061 Uiso 1 1 calc R U . . .
C31 C 0.3582(7) 0.0676(4) 0.2644(5) 0.057(3) Uani 1 1 d . . . . .
H31A H 0.320661 0.073244 0.219482 0.069 Uiso 1 1 calc R U . . .
H31B H 0.398825 0.031116 0.263605 0.069 Uiso 1 1 calc R U . . .
H31C H 0.392831 0.107096 0.277283 0.069 Uiso 1 1 calc R U . . .
C32 C 0.2521(6) -0.0096(4) 0.2995(4) 0.040(2) Uani 1 1 d . . . . .
H32A H 0.295796 -0.044635 0.302950 0.048 Uiso 1 1 calc R U . . .
H32B H 0.216156 -0.008368 0.253549 0.048 Uiso 1 1 calc R U . . .
H32C H 0.213161 -0.017062 0.331731 0.048 Uiso 1 1 calc R U . . .
C33 C 0.1263(6) 0.1252(4) 0.2449(4) 0.039(2) Uani 1 1 d . . . . .
C34 C 0.1614(7) 0.1287(5) 0.1784(4) 0.054(3) Uani 1 1 d . . . . .
H34A H 0.200896 0.166215 0.179670 0.064 Uiso 1 1 calc R U . . .
H34B H 0.111100 0.133050 0.140184 0.064 Uiso 1 1 calc R U . . .
H34C H 0.194547 0.089120 0.173051 0.064 Uiso 1 1 calc R U . . .
C35 C 0.0614(6) 0.0672(4) 0.2404(5) 0.051(3) Uani 1 1 d . . . . .
H35A H 0.014725 0.071335 0.199707 0.061 Uiso 1 1 calc R U . . .
H35B H 0.034143 0.066712 0.280349 0.061 Uiso 1 1 calc R U . . .
H35C H 0.094166 0.026746 0.238352 0.061 Uiso 1 1 calc R U . . .
C36 C 0.0764(6) 0.1859(4) 0.2535(5) 0.053(3) Uani 1 1 d . . . . .
H36A H 0.024060 0.189427 0.216807 0.064 Uiso 1 1 calc R U . . .
H36B H 0.115186 0.223438 0.252469 0.064 Uiso 1 1 calc R U . . .
H36C H 0.057130 0.184649 0.296920 0.064 Uiso 1 1 calc R U . . .
C37 C 0.3780(5) 0.3953(4) 0.4454(4) 0.0311(18) Uani 1 1 d . . . . .
C38 C 0.3764(7) 0.4371(5) 0.5089(5) 0.053(3) Uani 1 1 d . . . . .
H38A H 0.431070 0.462903 0.519592 0.064 Uiso 1 1 calc R U . . .
H38B H 0.372626 0.408780 0.547084 0.064 Uiso 1 1 calc R U . . .
H38C H 0.324661 0.465916 0.499994 0.064 Uiso 1 1 calc R U . . .
C39 C 0.4669(5) 0.3603(4) 0.4566(4) 0.042(2) Uani 1 1 d . . . . .
H39A H 0.515252 0.392029 0.461112 0.050 Uiso 1 1 calc R U . . .
H39B H 0.468751 0.331882 0.418110 0.050 Uiso 1 1 calc R U . . .
H39C H 0.474177 0.334318 0.497958 0.050 Uiso 1 1 calc R U . . .
C40 C 0.3741(6) 0.4401(4) 0.3843(4) 0.045(2) Uani 1 1 d . . . . .
H40A H 0.358624 0.414773 0.342606 0.054 Uiso 1 1 calc R U . . .
H40B H 0.432261 0.460611 0.386627 0.054 Uiso 1 1 calc R U . . .
H40C H 0.328793 0.473533 0.384640 0.054 Uiso 1 1 calc R U . . .
C41 C 0.1726(6) 0.3710(4) 0.4119(5) 0.043(2) Uani 1 1 d . . . . .
C42A C 0.1501(13) 0.4015(10) 0.3394(10) 0.055(5) Uiso 0.55 1 d . . P . .
C43A C 0.1092(11) 0.3122(8) 0.3773(9) 0.045(4) Uiso 0.55 1 d . . P . .
C43B C 0.1014(14) 0.3210(10) 0.4186(11) 0.048(5) Uiso 0.45 1 d . . P . .
C44A C 0.1418(13) 0.3905(10) 0.4778(10) 0.058(5) Uiso 0.55 1 d . . P . .
C44B C 0.1606(15) 0.4312(11) 0.4610(11) 0.053(6) Uiso 0.45 1 d . . P . .
C45 C 0.5494(6) 0.1434(4) 0.2038(4) 0.042(2) Uani 1 1 d . . . . .
H45A H 0.540356 0.098942 0.219352 0.050 Uiso 1 1 calc R U . . .
H45B H 0.603790 0.161535 0.232611 0.050 Uiso 1 1 calc R U . . .
C46 C 0.5581(9) 0.1428(7) 0.1320(5) 0.090(5) Uani 1 1 d . . . . .
H46A H 0.610642 0.168475 0.126265 0.108 Uiso 1 1 calc R U . . .
H46B H 0.565803 0.097935 0.117110 0.108 Uiso 1 1 calc R U . . .
C47 C 0.4793(9) 0.1701(8) 0.0932(6) 0.112(6) Uani 1 1 d . . . . .
H47A H 0.449148 0.138330 0.059675 0.134 Uiso 1 1 calc R U . . .
H47B H 0.493995 0.208868 0.068813 0.134 Uiso 1 1 calc R U . . .
C48 C 0.4207(6) 0.1880(5) 0.1401(4) 0.048(2) Uani 1 1 d . . . . .
H48A H 0.398507 0.232808 0.131270 0.057 Uiso 1 1 calc R U . . .
H48B H 0.368968 0.158392 0.134639 0.057 Uiso 1 1 calc R U . . .
C49 C 0.4506(5) 0.1416(4) 0.5325(4) 0.036(2) Uani 1 1 d . . . . .
H49A H 0.473968 0.101214 0.516260 0.043 Uiso 1 1 calc R U . . .
H49B H 0.390910 0.150340 0.504632 0.043 Uiso 1 1 calc R U . . .
C50 C 0.4452(7) 0.1354(5) 0.6063(4) 0.053(3) Uani 1 1 d . . . . .
H50A H 0.394330 0.160358 0.616496 0.063 Uiso 1 1 calc R U . . .
H50B H 0.439256 0.089600 0.618951 0.063 Uiso 1 1 calc R U . . .
C51 C 0.5310(6) 0.1628(5) 0.6417(4) 0.052(3) Uani 1 1 d . . . . .
H51A H 0.578536 0.129681 0.647984 0.062 Uiso 1 1 calc R U . . .
H51B H 0.525906 0.180236 0.686433 0.062 Uiso 1 1 calc R U . . .
C52 C 0.5499(6) 0.2160(5) 0.5959(4) 0.046(2) Uani 1 1 d . . . . .
H52A H 0.522963 0.257192 0.606780 0.055 Uiso 1 1 calc R U . . .
H52B H 0.614843 0.222259 0.600511 0.055 Uiso 1 1 calc R U . . .
C42B C 0.1689(13) 0.4288(10) 0.3644(10) 0.037(5) Uiso 0.45 1 d . . P . .
Li1 Li 0.4593(9) 0.2245(7) 0.2901(6) 0.033(3) Uani 1 1 d . . . . .
Li2 Li 0.5310(9) 0.2286(6) 0.4381(7) 0.030(3) Uani 1 1 d . . . . .

loop_
_atom_site_aniso_label
_atom_site_aniso_U_11
_atom_site_aniso_U_22
_atom_site_aniso_U_33
_atom_site_aniso_U_23
_atom_site_aniso_U_13
_atom_site_aniso_U_12
I1 0.0379(3) 0.0388(3) 0.0214(3) -0.0060(2) 0.0028(2) -0.0013(3)
I2 0.0387(3) 0.0315(3) 0.0241(3) 0.0067(2) 0.0038(2) 0.0021(3)
Mo1 0.0233(3) 0.0233(3) 0.0198(3) -0.0018(3) 0.0026(3) 0.0021(3)
Mo2 0.0236(3) 0.0247(3) 0.0189(3) 0.0017(3) 0.0026(3) -0.0026(3)
P1 0.0294(11) 0.0234(11) 0.0252(11) -0.0001(8) 0.0053(9) 0.0042(9)
P2 0.0257(11) 0.0242(11) 0.0296(11) 0.0007(9) 0.0056(9) 0.0007(9)
P3 0.0283(11) 0.0291(12) 0.0233(10) 0.0017(9) 0.0033(9) -0.0025(9)
P4 0.0309(12) 0.0329(12) 0.0215(10) 0.0001(9) 0.0067(9) -0.0041(9)
O1 0.024(3) 0.046(4) 0.020(3) -0.001(2) 0.000(2) 0.010(3)
O2 0.034(3) 0.045(4) 0.023(3) 0.002(3) 0.003(2) -0.004(3)
N1 0.037(4) 0.010(3) 0.033(4) 0.009(3) -0.017(3) -0.012(3)
N2 0.034(4) 0.037(4) 0.020(3) 0.002(3) 0.012(3) -0.009(3)
N3 0.026(3) 0.028(4) 0.025(3) 0.000(3) 0.003(3) 0.002(3)
N4 0.028(3) 0.034(4) 0.017(3) 0.005(3) 0.001(3) -0.004(3)
C1 0.037(5) 0.033(5) 0.047(5) -0.001(4) 0.016(4) 0.007(4)
C2 0.025(4) 0.049(5) 0.022(4) -0.005(4) 0.007(3) 0.006(4)
C3 0.048(6) 0.046(6) 0.032(5) -0.004(4) 0.015(4) 0.009(4)
C4 0.042(5) 0.033(5) 0.026(4) -0.009(4) 0.002(4) 0.015(4)
C5 0.027(4) 0.045(5) 0.022(4) -0.006(4) 0.004(4) 0.008(4)
C6 0.041(5) 0.024(4) 0.033(5) -0.005(3) 0.005(4) -0.001(4)
C7 0.047(5) 0.030(5) 0.037(5) 0.000(4) 0.011(4) -0.006(4)
C8 0.064(7) 0.041(6) 0.053(6) -0.016(5) 0.007(5) -0.001(5)
C9 0.057(7) 0.047(6) 0.063(7) 0.006(5) 0.006(6) -0.019(5)
C10 0.040(5) 0.047(6) 0.058(6) -0.001(5) -0.005(5) -0.021(5)
C11 0.031(4) 0.029(5) 0.034(5) 0.010(4) 0.001(4) 0.003(4)
C12 0.043(5) 0.055(6) 0.039(5) 0.008(4) 0.016(4) 0.021(5)
C13 0.051(6) 0.040(5) 0.049(6) 0.016(4) 0.010(5) 0.012(5)
C14 0.037(5) 0.047(6) 0.035(5) 0.002(4) 0.000(4) -0.001(4)
C15 0.029(5) 0.044(5) 0.034(5) -0.002(4) 0.001(4) -0.001(4)
C16 0.036(5) 0.083(8) 0.025(5) 0.002(5) 0.000(4) 0.002(5)
C17 0.037(5) 0.061(6) 0.048(6) -0.003(5) -0.003(4) -0.015(5)
C18 0.035(5) 0.058(7) 0.061(7) -0.009(5) 0.003(5) 0.005(5)
C19 0.032(5) 0.030(5) 0.048(5) 0.018(4) 0.008(4) 0.003(4)
C20 0.064(7) 0.064(7) 0.037(5) 0.019(5) 0.023(5) 0.005(5)
C21 0.040(5) 0.030(5) 0.065(7) 0.010(4) 0.005(5) -0.008(4)
C22 0.058(6) 0.031(5) 0.057(6) 0.017(4) 0.013(5) 0.007(4)
C23 0.042(5) 0.034(5) 0.037(5) 0.000(4) 0.012(4) -0.015(4)
C24 0.025(4) 0.028(4) 0.028(4) 0.008(3) 0.005(4) -0.004(3)
C25 0.023(4) 0.042(5) 0.026(4) 0.005(4) 0.006(4) -0.003(4)
C27 0.041(5) 0.047(5) 0.029(4) -0.018(4) 0.004(4) 0.011(4)
C28 0.045(5) 0.030(4) 0.021(4) 0.000(3) 0.003(4) 0.000(4)
C29 0.038(5) 0.027(5) 0.040(5) -0.004(4) 0.007(4) 0.004(4)
C30 0.041(5) 0.038(6) 0.062(7) 0.002(5) -0.017(5) 0.002(4)
C31 0.071(7) 0.037(6) 0.073(7) -0.003(5) 0.036(6) 0.001(5)
C32 0.042(5) 0.030(5) 0.043(5) -0.008(4) 0.001(4) -0.002(4)
C33 0.034(5) 0.033(5) 0.045(5) 0.004(4) -0.009(4) -0.008(4)
C34 0.065(7) 0.059(7) 0.027(5) 0.003(4) -0.015(5) -0.011(5)
C35 0.041(5) 0.052(6) 0.052(6) -0.008(5) -0.013(5) -0.008(5)
C36 0.034(5) 0.049(6) 0.069(7) 0.004(5) -0.010(5) -0.005(5)
C37 0.033(5) 0.029(4) 0.031(4) -0.004(4) 0.005(4) -0.001(4)
C38 0.057(7) 0.056(7) 0.050(6) -0.020(5) 0.017(5) -0.020(5)
C39 0.031(5) 0.052(6) 0.042(5) 0.005(4) 0.007(4) -0.005(4)
C40 0.048(6) 0.039(5) 0.046(6) 0.010(4) 0.008(5) -0.008(4)
C41 0.042(5) 0.044(6) 0.046(6) -0.003(4) 0.012(5) 0.007(4)
C45 0.039(5) 0.048(6) 0.036(5) -0.003(4) 0.002(4) 0.011(4)
C46 0.103(10) 0.125(12) 0.046(7) -0.002(7) 0.019(7) 0.069(9)
C47 0.106(11) 0.191(16) 0.038(7) -0.005(8) 0.013(7) 0.086(11)
C48 0.041(5) 0.067(7) 0.031(5) -0.002(5) -0.003(4) 0.005(5)
C49 0.032(5) 0.040(5) 0.034(5) 0.005(4) 0.003(4) 0.000(4)
C50 0.066(7) 0.061(7) 0.028(5) 0.009(5) 0.004(5) -0.014(6)
C51 0.062(7) 0.065(7) 0.022(5) -0.002(4) -0.003(5) -0.018(5)
C52 0.058(6) 0.060(7) 0.019(4) -0.005(4) 0.006(4) -0.016(5)
Li1 0.027(7) 0.042(8) 0.025(7) 0.003(6) -0.007(6) 0.004(6)
Li2 0.031(7) 0.031(7) 0.030(7) 0.004(6) 0.009(6) 0.006(6)

loop_
_atom_type_symbol
_atom_type_description
_atom_type_scat_dispersion_real
_atom_type_scat_dispersion_imag
_atom_type_scat_source
C C 0.0033 0.0016
;
International Tables for Crystallography
(Vol. C, Tables 4.2.6.8 and 6.1.1.4)
;
H H 0.0000 0.0000
;
International Tables for Crystallography
(Vol. C, Table 6.1.1.4)
;
Li Li -0.0003 0.0001
;
International Tables for Crystallography
(Vol. C, Tables 4.2.6.8 and 6.1.1.4)
;
N N 0.0061 0.0033
;
International Tables for Crystallography
(Vol. C, Tables 4.2.6.8 and 6.1.1.4)
;
O O 0.0106 0.0060
;
International Tables for Crystallography
(Vol. C, Tables 4.2.6.8 and 6.1.1.4)
;
P P 0.1023 0.0942
;
International Tables for Crystallography
(Vol. C, Tables 4.2.6.8 and 6.1.1.4)
;
Mo Mo -1.6832 0.6857
;
International Tables for Crystallography
(Vol. C, Tables 4.2.6.8 and 6.1.1.4)
;
I I -0.4742 1.8119
;
International Tables for Crystallography
(Vol. C, Tables 4.2.6.8 and 6.1.1.4)
;

loop_
_geom_angle_atom_site_label_1
_geom_angle_atom_site_label_2
_geom_angle_atom_site_label_3
_geom_angle
_geom_angle_site_symmetry_1
_geom_angle_site_symmetry_3
_geom_angle_publ_flag
Mo1 I1 Li2 64.0(2) . . ?
Mo2 I2 Li1 64.6(3) . . ?
N3 Mo1 N1 109.9(3) . . ?
N3 Mo1 P2 102.1(2) . . ?
N1 Mo1 P2 75.56(16) . . ?
N3 Mo1 P1 104.2(2) . . ?
N1 Mo1 P1 76.50(15) . . ?
P2 Mo1 P1 146.72(7) . . ?
N3 Mo1 I1 99.7(2) . . ?
N1 Mo1 I1 150.25(16) . . ?
P2 Mo1 I1 96.43(5) . . ?
P1 Mo1 I1 98.90(5) . . ?
N3 Mo1 Li2 39.4(3) . . ?
N1 Mo1 Li2 144.3(3) . . ?
P2 Mo1 Li2 92.0(2) . . ?
P1 Mo1 Li2 121.3(2) . . ?
I1 Mo1 Li2 63.0(2) . . ?
N4 Mo2 N2 107.1(3) . . ?
N4 Mo2 P3 103.2(2) . . ?
N2 Mo2 P3 76.85(18) . . ?
N4 Mo2 P4 103.4(2) . . ?
N2 Mo2 P4 75.52(19) . . ?
P3 Mo2 P4 146.09(7) . . ?
N4 Mo2 I2 99.10(19) . . ?
N2 Mo2 I2 153.51(18) . . ?
P3 Mo2 I2 101.32(5) . . ?
P4 Mo2 I2 94.81(5) . . ?
N4 Mo2 Li1 40.7(3) . . ?
N2 Mo2 Li1 146.4(3) . . ?
P3 Mo2 Li1 98.8(3) . . ?
P4 Mo2 Li1 115.1(3) . . ?
I2 Mo2 Li1 60.0(2) . . ?
C1 P1 C11 103.9(4) . . ?
C1 P1 C7 100.3(4) . . ?
C11 P1 C7 110.4(4) . . ?
C1 P1 Mo1 103.0(3) . . ?
C11 P1 Mo1 113.3(3) . . ?
C7 P1 Mo1 122.8(3) . . ?
C6 P2 C19 102.2(4) . . ?
C6 P2 C15 103.2(4) . . ?
C19 P2 C15 112.5(4) . . ?
C6 P2 Mo1 99.2(3) . . ?
C19 P2 Mo1 123.1(3) . . ?
C15 P2 Mo1 112.7(3) . . ?
C23 P3 C29 102.9(4) . . ?
C23 P3 C33 101.1(4) . . ?
C29 P3 C33 110.7(4) . . ?
C23 P3 Mo2 103.3(3) . . ?
C29 P3 Mo2 116.6(3) . . ?
C33 P3 Mo2 119.1(3) . . ?
C28 P4 C37 102.1(4) . . ?
C28 P4 C41 104.9(4) . . ?
C37 P4 C41 112.0(4) . . ?
C28 P4 Mo2 98.2(3) . . ?
C37 P4 Mo2 122.9(3) . . ?
C41 P4 Mo2 113.2(3) . . ?
C45 O1 C48 108.0(6) . . ?
C45 O1 Li1 122.3(6) . . ?
C48 O1 Li1 129.5(6) . . ?
C49 O2 C52 108.7(6) . . ?
C49 O2 Li2 122.1(6) . . ?
C52 O2 Li2 129.2(6) . . ?
C5 N1 C2 108.8(7) . . ?
C5 N1 Mo1 124.3(5) . . ?
C2 N1 Mo1 126.8(5) . . ?
C27 N2 C24 104.5(6) . . ?
C27 N2 Mo2 126.3(6) . . ?
C24 N2 Mo2 129.2(5) . . ?
Mo1 N3 Li1 159.7(5) . . ?
Mo1 N3 Li2 111.2(5) . . ?
Li1 N3 Li2 88.5(6) . . ?
Mo2 N4 Li2 149.0(5) . . ?
Mo2 N4 Li1 108.8(4) . . ?
Li2 N4 Li1 89.3(5) . . ?
C2 C1 P1 110.2(5) . . ?
C2 C1 H1A 109.6 . . ?
P1 C1 H1A 109.6 . . ?
C2 C1 H1B 109.6 . . ?
P1 C1 H1B 109.6 . . ?
H1A C1 H1B 108.1 . . ?
N1 C2 C3 109.5(8) . . ?
N1 C2 C1 121.6(7) . . ?
C3 C2 C1 128.4(8) . . ?
C2 C3 C4 105.4(7) . . ?
C2 C3 H3 127.3 . . ?
C4 C3 H3 127.3 . . ?
C5 C4 C3 106.1(7) . . ?
C5 C4 H4 126.9 . . ?
C3 C4 H4 126.9 . . ?
N1 C5 C4 110.2(8) . . ?
N1 C5 C6 120.1(7) . . ?
C4 C5 C6 129.7(8) . . ?
C5 C6 P2 107.0(5) . . ?
C5 C6 H6A 110.3 . . ?
P2 C6 H6A 110.3 . . ?
C5 C6 H6B 110.3 . . ?
P2 C6 H6B 110.3 . . ?
H6A C6 H6B 108.6 . . ?
C10 C7 C9 108.7(8) . . ?
C10 C7 C8 107.4(7) . . ?
C9 C7 C8 110.2(7) . . ?
C10 C7 P1 105.8(6) . . ?
C9 C7 P1 116.4(6) . . ?
C8 C7 P1 108.0(6) . . ?
C7 C8 H8A 109.5 . . ?
C7 C8 H8B 109.5 . . ?
H8A C8 H8B 109.5 . . ?
C7 C8 H8C 109.5 . . ?
H8A C8 H8C 109.5 . . ?
H8B C8 H8C 109.5 . . ?
C7 C9 H9A 109.5 . . ?
C7 C9 H9B 109.5 . . ?
H9A C9 H9B 109.5 . . ?
C7 C9 H9C 109.5 . . ?
H9A C9 H9C 109.5 . . ?
H9B C9 H9C 109.5 . . ?
C7 C10 H10A 109.5 . . ?
C7 C10 H10B 109.5 . . ?
H10A C10 H10B 109.5 . . ?
C7 C10 H10C 109.5 . . ?
H10A C10 H10C 109.5 . . ?
H10B C10 H10C 109.5 . . ?
C12 C11 C13 109.3(7) . . ?
C12 C11 C14 108.7(7) . . ?
C13 C11 C14 107.3(7) . . ?
C12 C11 P1 110.4(6) . . ?
C13 C11 P1 114.9(6) . . ?
C14 C11 P1 106.0(5) . . ?
C11 C12 H12A 109.5 . . ?
C11 C12 H12B 109.5 . . ?
H12A C12 H12B 109.5 . . ?
C11 C12 H12C 109.5 . . ?
H12A C12 H12C 109.5 . . ?
H12B C12 H12C 109.5 . . ?
C11 C13 H13A 109.5 . . ?
C11 C13 H13B 109.5 . . ?
H13A C13 H13B 109.5 . . ?
C11 C13 H13C 109.5 . . ?
H13A C13 H13C 109.5 . . ?
H13B C13 H13C 109.5 . . ?
C11 C14 H14A 109.5 . . ?
C11 C14 H14B 109.5 . . ?
H14A C14 H14B 109.5 . . ?
C11 C14 H14C 109.5 . . ?
H14A C14 H14C 109.5 . . ?
H14B C14 H14C 109.5 . . ?
C16 C15 C17 108.5(7) . . ?
C16 C15 C18 109.8(8) . . ?
C17 C15 C18 108.1(7) . . ?
C16 C15 P2 110.5(6) . . ?
C17 C15 P2 107.2(6) . . ?
C18 C15 P2 112.7(6) . . ?
C15 C16 H16A 109.5 . . ?
C15 C16 H16B 109.5 . . ?
H16A C16 H16B 109.5 . . ?
C15 C16 H16C 109.5 . . ?
H16A C16 H16C 109.5 . . ?
H16B C16 H16C 109.5 . . ?
C15 C17 H17A 109.5 . . ?
C15 C17 H17B 109.5 . . ?
H17A C17 H17B 109.5 . . ?
C15 C17 H17C 109.5 . . ?
H17A C17 H17C 109.5 . . ?
H17B C17 H17C 109.5 . . ?
C15 C18 H18A 109.5 . . ?
C15 C18 H18B 109.5 . . ?
H18A C18 H18B 109.5 . . ?
C15 C18 H18C 109.5 . . ?
H18A C18 H18C 109.5 . . ?
H18B C18 H18C 109.5 . . ?
C21 C19 C22 107.8(7) . . ?
C21 C19 C20 108.6(7) . . ?
C22 C19 C20 109.5(7) . . ?
C21 C19 P2 108.1(6) . . ?
C22 C19 P2 113.2(6) . . ?
C20 C19 P2 109.5(6) . . ?
C19 C20 H20A 109.5 . . ?
C19 C20 H20B 109.5 . . ?
H20A C20 H20B 109.5 . . ?
C19 C20 H20C 109.5 . . ?
H20A C20 H20C 109.5 . . ?
H20B C20 H20C 109.5 . . ?
C19 C21 H21A 109.5 . . ?
C19 C21 H21B 109.5 . . ?
H21A C21 H21B 109.5 . . ?
C19 C21 H21C 109.5 . . ?
H21A C21 H21C 109.5 . . ?
H21B C21 H21C 109.5 . . ?
C19 C22 H22A 109.5 . . ?
C19 C22 H22B 109.5 . . ?
H22A C22 H22B 109.5 . . ?
C19 C22 H22C 109.5 . . ?
H22A C22 H22C 109.5 . . ?
H22B C22 H22C 109.5 . . ?
C24 C23 P3 111.0(5) . . ?
C24 C23 H23A 109.4 . . ?
P3 C23 H23A 109.4 . . ?
C24 C23 H23B 109.4 . . ?
P3 C23 H23B 109.4 . . ?
H23A C23 H23B 108.0 . . ?
C25 C24 N2 110.5(7) . . ?
C25 C24 C23 130.4(7) . . ?
N2 C24 C23 118.9(6) . . ?
C24 C25 C26 100.3(7) . . ?
C24 C25 H25 129.9 . . ?
C26 C25 H25 129.9 . . ?
C27 C26 C25 117.2(8) . . ?
C27 C26 H26 121.4 . . ?
C25 C26 H26 121.4 . . ?
C26 C27 N2 107.5(8) . . ?
C26 C27 C28 134.8(8) . . ?
N2 C27 C28 117.7(7) . . ?
C27 C28 P4 107.5(5) . . ?
C27 C28 H28A 110.2 . . ?
P4 C28 H28A 110.2 . . ?
C27 C28 H28B 110.2 . . ?
P4 C28 H28B 110.2 . . ?
H28A C28 H28B 108.5 . . ?
C31 C29 C32 110.2(7) . . ?
C31 C29 C30 108.5(8) . . ?
C32 C29 C30 109.1(7) . . ?
C31 C29 P3 110.6(6) . . ?
C32 C29 P3 113.8(6) . . ?
C30 C29 P3 104.3(6) . . ?
C29 C30 H30A 109.5 . . ?
C29 C30 H30B 109.5 . . ?
H30A C30 H30B 109.5 . . ?
C29 C30 H30C 109.5 . . ?
H30A C30 H30C 109.5 . . ?
H30B C30 H30C 109.5 . . ?
C29 C31 H31A 109.5 . . ?
C29 C31 H31B 109.5 . . ?
H31A C31 H31B 109.5 . . ?
C29 C31 H31C 109.5 . . ?
H31A C31 H31C 109.5 . . ?
H31B C31 H31C 109.5 . . ?
C29 C32 H32A 109.5 . . ?
C29 C32 H32B 109.5 . . ?
H32A C32 H32B 109.5 . . ?
C29 C32 H32C 109.5 . . ?
H32A C32 H32C 109.5 . . ?
H32B C32 H32C 109.5 . . ?
C36 C33 C34 109.6(8) . . ?
C36 C33 C35 108.5(7) . . ?
C34 C33 C35 108.4(7) . . ?
C36 C33 P3 104.1(6) . . ?
C34 C33 P3 110.1(6) . . ?
C35 C33 P3 115.8(6) . . ?
C33 C34 H34A 109.5 . . ?
C33 C34 H34B 109.5 . . ?
H34A C34 H34B 109.5 . . ?
C33 C34 H34C 109.5 . . ?
H34A C34 H34C 109.5 . . ?
H34B C34 H34C 109.5 . . ?
C33 C35 H35A 109.5 . . ?
C33 C35 H35B 109.5 . . ?
H35A C35 H35B 109.5 . . ?
C33 C35 H35C 109.5 . . ?
H35A C35 H35C 109.5 . . ?
H35B C35 H35C 109.5 . . ?
C33 C36 H36A 109.5 . . ?
C33 C36 H36B 109.5 . . ?
H36A C36 H36B 109.5 . . ?
C33 C36 H36C 109.5 . . ?
H36A C36 H36C 109.5 . . ?
H36B C36 H36C 109.5 . . ?
C39 C37 C40 107.3(7) . . ?
C39 C37 C38 107.6(7) . . ?
C40 C37 C38 109.0(7) . . ?
C39 C37 P4 108.1(6) . . ?
C40 C37 P4 111.6(6) . . ?
C38 C37 P4 113.0(6) . . ?
C37 C38 H38A 109.5 . . ?
C37 C38 H38B 109.5 . . ?
H38A C38 H38B 109.5 . . ?
C37 C38 H38C 109.5 . . ?
H38A C38 H38C 109.5 . . ?
H38B C38 H38C 109.5 . . ?
C37 C39 H39A 109.5 . . ?
C37 C39 H39B 109.5 . . ?
H39A C39 H39B 109.5 . . ?
C37 C39 H39C 109.5 . . ?
H39A C39 H39C 109.5 . . ?
H39B C39 H39C 109.5 . . ?
C37 C40 H40A 109.5 . . ?
C37 C40 H40B 109.5 . . ?
H40A C40 H40B 109.5 . . ?
C37 C40 H40C 109.5 . . ?
H40A C40 H40C 109.5 . . ?
H40B C40 H40C 109.5 . . ?
C42B C41 C43B 130.3(13) . . ?
C42B C41 C44A 111.0(12) . . ?
C43B C41 C44A 75.8(12) . . ?
C42B C41 C42A 28.9(9) . . ?
C43B C41 C42A 109.0(13) . . ?
C44A C41 C42A 130.5(12) . . ?
C42B C41 C44B 77.9(12) . . ?
C43B C41 C44B 107.1(12) . . ?
C44A C41 C44B 35.5(9) . . ?
C42A C41 C44B 103.5(12) . . ?
C42B C41 C43A 111.7(12) . . ?
C43B C41 C43A 32.4(8) . . ?
C44A C41 C43A 107.8(11) . . ?
C42A C41 C43A 84.1(11) . . ?
C44B C41 C43A 134.8(12) . . ?
C42B C41 P4 111.1(9) . . ?
C43B C41 P4 110.7(10) . . ?
C44A C41 P4 112.1(9) . . ?
C42A C41 P4 111.4(8) . . ?
C44B C41 P4 114.7(10) . . ?
C43A C41 P4 102.9(7) . . ?
C42B C42A C41 72(2) . . ?
C43B C43A C41 67.8(19) . . ?
C43A C43B C41 80(2) . . ?
C43A C43B C44A 132(2) . . ?
C41 C43B C44A 52.7(9) . . ?
C44B C44A C41 76.2(19) . . ?
C44B C44A C43B 121(2) . . ?
C41 C44A C43B 51.5(9) . . ?
C44A C44B C41 68.3(18) . . ?
C44A C44B C42B 114(2) . . ?
C41 C44B C42B 48.8(9) . . ?
O1 C45 C46 106.6(7) . . ?
O1 C45 H45A 110.4 . . ?
C46 C45 H45A 110.4 . . ?
O1 C45 H45B 110.4 . . ?
C46 C45 H45B 110.4 . . ?
H45A C45 H45B 108.6 . . ?
C47 C46 C45 107.7(9) . . ?
C47 C46 H46A 110.2 . . ?
C45 C46 H46A 110.2 . . ?
C47 C46 H46B 110.2 . . ?
C45 C46 H46B 110.2 . . ?
H46A C46 H46B 108.5 . . ?
C46 C47 C48 107.7(9) . . ?
C46 C47 H47A 110.2 . . ?
C48 C47 H47A 110.2 . . ?
C46 C47 H47B 110.2 . . ?
C48 C47 H47B 110.2 . . ?
H47A C47 H47B 108.5 . . ?
O1 C48 C47 106.3(8) . . ?
O1 C48 H48A 110.5 . . ?
C47 C48 H48A 110.5 . . ?
O1 C48 H48B 110.5 . . ?
C47 C48 H48B 110.5 . . ?
H48A C48 H48B 108.7 . . ?
O2 C49 C50 106.5(7) . . ?
O2 C49 H49A 110.4 . . ?
C50 C49 H49A 110.4 . . ?
O2 C49 H49B 110.4 . . ?
C50 C49 H49B 110.4 . . ?
H49A C49 H49B 108.6 . . ?
C51 C50 C49 103.1(7) . . ?
C51 C50 H50A 111.1 . . ?
C49 C50 H50A 111.1 . . ?
C51 C50 H50B 111.1 . . ?
C49 C50 H50B 111.1 . . ?
H50A C50 H50B 109.1 . . ?
C50 C51 C52 104.1(7) . . ?
C50 C51 H51A 110.9 . . ?
C52 C51 H51A 110.9 . . ?
C50 C51 H51B 110.9 . . ?
C52 C51 H51B 110.9 . . ?
H51A C51 H51B 108.9 . . ?
O2 C52 C51 105.5(7) . . ?
O2 C52 H52A 110.6 . . ?
C51 C52 H52A 110.6 . . ?
O2 C52 H52B 110.6 . . ?
C51 C52 H52B 110.6 . . ?
H52A C52 H52B 108.8 . . ?
C42A C42B C41 79(2) . . ?
C42A C42B C44B 125(3) . . ?
C41 C42B C44B 53.2(10) . . ?
O1 Li1 N3 105.4(6) . . ?
O1 Li1 N4 143.8(8) . . ?
N3 Li1 N4 91.0(5) . . ?
O1 Li1 Li2 142.9(7) . . ?
N3 Li1 Li2 46.8(4) . . ?
N4 Li1 Li2 44.4(4) . . ?
O1 Li1 I2 99.1(5) . . ?
N3 Li1 I2 143.2(6) . . ?
N4 Li1 I2 84.7(4) . . ?
Li2 Li1 I2 117.6(5) . . ?
O1 Li1 Mo2 131.4(6) . . ?
N3 Li1 Mo2 119.1(5) . . ?
N4 Li1 Mo2 30.5(2) . . ?
Li2 Li1 Mo2 72.8(4) . . ?
I2 Li1 Mo2 55.4(2) . . ?
O2 Li2 N4 99.2(6) . . ?
O2 Li2 N3 158.2(7) . . ?
N4 Li2 N3 90.9(6) . . ?
O2 Li2 Li1 142.9(7) . . ?
N4 Li2 Li1 46.3(4) . . ?
N3 Li2 Li1 44.7(4) . . ?
O2 Li2 I1 95.4(5) . . ?
N4 Li2 I1 159.1(6) . . ?
N3 Li2 I1 80.7(4) . . ?
Li1 Li2 I1 121.5(5) . . ?
O2 Li2 Mo1 136.5(6) . . ?
N4 Li2 Mo1 120.3(5) . . ?
N3 Li2 Mo1 29.5(2) . . ?
Li1 Li2 Mo1 74.1(4) . . ?
I1 Li2 Mo1 53.0(2) . . ?

loop_
_geom_bond_atom_site_label_1
_geom_bond_atom_site_label_2
_geom_bond_distance
_geom_bond_site_symmetry_2
_geom_bond_publ_flag
I1 Mo1 2.8324(8) . ?
I1 Li2 3.159(14) . ?
I2 Mo2 2.8445(8) . ?
I2 Li1 2.994(13) . ?
Mo1 N1 2.171(7) . ?
Mo1 N3 1.681(6) . ?
Mo1 P2 2.502(2) . ?
Mo1 P1 2.544(2) . ?
Mo1 Li2 3.187(13) . ?
Mo2 N2 2.105(5) . ?
Mo2 N4 1.675(6) . ?
Mo2 P3 2.530(2) . ?
Mo2 P4 2.534(2) . ?
Mo2 Li1 3.123(13) . ?
P1 C1 1.855(8) . ?
P1 C11 1.874(8) . ?
P1 C7 1.890(9) . ?
P2 C6 1.857(8) . ?
P2 C19 1.867(8) . ?
P2 C15 1.892(8) . ?
P3 C23 1.851(8) . ?
P3 C29 1.893(8) . ?
P3 C33 1.899(8) . ?
P4 C28 1.852(7) . ?
P4 C37 1.875(8) . ?
P4 C41 1.893(9) . ?
O1 C45 1.423(9) . ?
O1 C48 1.445(9) . ?
O1 Li1 1.937(14) . ?
O2 C49 1.444(9) . ?
O2 C52 1.452(9) . ?
O2 Li2 2.032(13) . ?
N1 C5 1.331(10) . ?
N1 C2 1.342(9) . ?
N2 C27 1.378(9) . ?
N2 C24 1.385(9) . ?
N3 Li1 2.092(14) . ?
N3 Li2 2.168(14) . ?
N4 Li2 2.079(15) . ?
N4 Li1 2.151(14) . ?
C1 C2 1.506(11) . ?
C1 H1A 0.9900 . ?
C1 H1B 0.9900 . ?
C2 C3 1.365(10) . ?
C3 C4 1.437(11) . ?
C3 H3 0.9500 . ?
C4 C5 1.349(10) . ?
C4 H4 0.9500 . ?
C5 C6 1.507(11) . ?
C6 H6A 0.9900 . ?
C6 H6B 0.9900 . ?
C7 C10 1.521(12) . ?
C7 C9 1.527(11) . ?
C7 C8 1.563(11) . ?
C8 H8A 0.9800 . ?
C8 H8B 0.9800 . ?
C8 H8C 0.9800 . ?
C9 H9A 0.9800 . ?
C9 H9B 0.9800 . ?
C9 H9C 0.9800 . ?
C10 H10A 0.9800 . ?
C10 H10B 0.9800 . ?
C10 H10C 0.9800 . ?
C11 C12 1.509(10) . ?
C11 C13 1.526(10) . ?
C11 C14 1.536(11) . ?
C12 H12A 0.9800 . ?
C12 H12B 0.9800 . ?
C12 H12C 0.9800 . ?
C13 H13A 0.9800 . ?
C13 H13B 0.9800 . ?
C13 H13C 0.9800 . ?
C14 H14A 0.9800 . ?
C14 H14B 0.9800 . ?
C14 H14C 0.9800 . ?
C15 C16 1.515(11) . ?
C15 C17 1.531(12) . ?
C15 C18 1.542(11) . ?
C16 H16A 0.9800 . ?
C16 H16B 0.9800 . ?
C16 H16C 0.9800 . ?
C17 H17A 0.9800 . ?
C17 H17B 0.9800 . ?
C17 H17C 0.9800 . ?
C18 H18A 0.9800 . ?
C18 H18B 0.9800 . ?
C18 H18C 0.9800 . ?
C19 C21 1.497(11) . ?
C19 C22 1.539(11) . ?
C19 C20 1.577(12) . ?
C20 H20A 0.9800 . ?
C20 H20B 0.9800 . ?
C20 H20C 0.9800 . ?
C21 H21A 0.9800 . ?
C21 H21B 0.9800 . ?
C21 H21C 0.9800 . ?
C22 H22A 0.9800 . ?
C22 H22B 0.9800 . ?
C22 H22C 0.9800 . ?
C23 C24 1.510(11) . ?
C23 H23A 0.9900 . ?
C23 H23B 0.9900 . ?
C24 C25 1.360(10) . ?
C25 C26 1.373(10) . ?
C25 H25 0.9500 . ?
C26 C27 1.212(11) . ?
C26 H26 0.9500 . ?
C27 C28 1.511(11) . ?
C28 H28A 0.9900 . ?
C28 H28B 0.9900 . ?
C29 C31 1.512(11) . ?
C29 C32 1.512(11) . ?
C29 C30 1.549(12) . ?
C30 H30A 0.9800 . ?
C30 H30B 0.9800 . ?
C30 H30C 0.9800 . ?
C31 H31A 0.9800 . ?
C31 H31B 0.9800 . ?
C31 H31C 0.9800 . ?
C32 H32A 0.9800 . ?
C32 H32B 0.9800 . ?
C32 H32C 0.9800 . ?
C33 C36 1.499(12) . ?
C33 C34 1.547(12) . ?
C33 C35 1.550(11) . ?
C34 H34A 0.9800 . ?
C34 H34B 0.9800 . ?
C34 H34C 0.9800 . ?
C35 H35A 0.9800 . ?
C35 H35B 0.9800 . ?
C35 H35C 0.9800 . ?
C36 H36A 0.9800 . ?
C36 H36B 0.9800 . ?
C36 H36C 0.9800 . ?
C37 C39 1.520(11) . ?
C37 C40 1.536(11) . ?
C37 C38 1.550(11) . ?
C38 H38A 0.9800 . ?
C38 H38B 0.9800 . ?
C38 H38C 0.9800 . ?
C39 H39A 0.9800 . ?
C39 H39B 0.9800 . ?
C39 H39C 0.9800 . ?
C40 H40A 0.9800 . ?
C40 H40B 0.9800 . ?
C40 H40C 0.9800 . ?
C41 C42B 1.53(2) . ?
C41 C43B 1.53(2) . ?
C41 C44A 1.55(2) . ?
C41 C42A 1.57(2) . ?
C41 C44B 1.62(2) . ?
C41 C43A 1.625(19) . ?
C42A C42B 0.77(2) . ?
C43A C43B 0.89(2) . ?
C43B C44A 1.89(3) . ?
C44A C44B 0.97(2) . ?
C44B C42B 1.98(3) . ?
C45 C46 1.484(12) . ?
C45 H45A 0.9900 . ?
C45 H45B 0.9900 . ?
C46 C47 1.418(15) . ?
C46 H46A 0.9900 . ?
C46 H46B 0.9900 . ?
C47 C48 1.477(13) . ?
C47 H47A 0.9900 . ?
C47 H47B 0.9900 . ?
C48 H48A 0.9900 . ?
C48 H48B 0.9900 . ?
C49 C50 1.517(11) . ?
C49 H49A 0.9900 . ?
C49 H49B 0.9900 . ?
C50 C51 1.478(12) . ?
C50 H50A 0.9900 . ?
C50 H50B 0.9900 . ?
C51 C52 1.501(12) . ?
C51 H51A 0.9900 . ?
C51 H51B 0.9900 . ?
C52 H52A 0.9900 . ?
C52 H52B 0.9900 . ?
Li1 Li2 2.974(17) . ?

loop_
_geom_torsion_atom_site_label_1
_geom_torsion_atom_site_label_2
_geom_torsion_atom_site_label_3
_geom_torsion_atom_site_label_4
_geom_torsion
_geom_torsion_site_symmetry_1
_geom_torsion_site_symmetry_2
_geom_torsion_site_symmetry_3
_geom_torsion_site_symmetry_4
_geom_torsion_publ_flag
N1 Mo1 N3 Li1 -36.8(15) . . . . ?
P2 Mo1 N3 Li1 -115.7(15) . . . . ?
P1 Mo1 N3 Li1 43.7(15) . . . . ?
I1 Mo1 N3 Li1 145.5(15) . . . . ?
Li2 Mo1 N3 Li1 166.1(17) . . . . ?
N1 Mo1 N3 Li2 157.1(4) . . . . ?
P2 Mo1 N3 Li2 78.2(5) . . . . ?
P1 Mo1 N3 Li2 -122.4(4) . . . . ?
I1 Mo1 N3 Li2 -20.6(5) . . . . ?
N2 Mo2 N4 Li2 -69.1(10) . . . . ?
P3 Mo2 N4 Li2 -149.1(9) . . . . ?
P4 Mo2 N4 Li2 9.7(9) . . . . ?
I2 Mo2 N4 Li2 106.9(9) . . . . ?
Li1 Mo2 N4 Li2 122.7(11) . . . . ?
N2 Mo2 N4 Li1 168.3(5) . . . . ?
P3 Mo2 N4 Li1 88.2(5) . . . . ?
P4 Mo2 N4 Li1 -113.0(5) . . . . ?
I2 Mo2 N4 Li1 -15.8(5) . . . . ?
C11 P1 C1 C2 -104.8(6) . . . . ?
C7 P1 C1 C2 140.9(6) . . . . ?
Mo1 P1 C1 C2 13.6(6) . . . . ?
C5 N1 C2 C3 -0.4(9) . . . . ?
Mo1 N1 C2 C3 -179.8(5) . . . . ?
C5 N1 C2 C1 -172.3(7) . . . . ?
Mo1 N1 C2 C1 8.3(11) . . . . ?
P1 C1 C2 N1 -15.1(10) . . . . ?
P1 C1 C2 C3 174.6(7) . . . . ?
N1 C2 C3 C4 0.9(9) . . . . ?
C1 C2 C3 C4 172.1(8) . . . . ?
C2 C3 C4 C5 -1.1(9) . . . . ?
C2 N1 C5 C4 -0.4(9) . . . . ?
Mo1 N1 C5 C4 179.1(5) . . . . ?
C2 N1 C5 C6 -179.5(7) . . . . ?
Mo1 N1 C5 C6 0.0(10) . . . . ?
C3 C4 C5 N1 0.9(9) . . . . ?
C3 C4 C5 C6 179.9(8) . . . . ?
N1 C5 C6 P2 -28.2(9) . . . . ?
C4 C5 C6 P2 152.9(8) . . . . ?
C19 P2 C6 C5 163.5(5) . . . . ?
C15 P2 C6 C5 -79.5(6) . . . . ?
Mo1 P2 C6 C5 36.5(6) . . . . ?
C1 P1 C7 C10 -77.4(6) . . . . ?
C11 P1 C7 C10 173.5(6) . . . . ?
Mo1 P1 C7 C10 35.5(7) . . . . ?
C1 P1 C7 C9 43.4(8) . . . . ?
C11 P1 C7 C9 -65.7(8) . . . . ?
Mo1 P1 C7 C9 156.2(6) . . . . ?
C1 P1 C7 C8 167.9(6) . . . . ?
C11 P1 C7 C8 58.7(7) . . . . ?
Mo1 P1 C7 C8 -79.3(6) . . . . ?
C1 P1 C11 C12 169.9(6) . . . . ?
C7 P1 C11 C12 -83.4(7) . . . . ?
Mo1 P1 C11 C12 58.9(6) . . . . ?
C1 P1 C11 C13 -65.9(7) . . . . ?
C7 P1 C11 C13 40.8(7) . . . . ?
Mo1 P1 C11 C13 -177.0(5) . . . . ?
C1 P1 C11 C14 52.3(6) . . . . ?
C7 P1 C11 C14 159.1(5) . . . . ?
Mo1 P1 C11 C14 -58.7(6) . . . . ?
C6 P2 C15 C16 -156.5(6) . . . . ?
C19 P2 C15 C16 -47.1(8) . . . . ?
Mo1 P2 C15 C16 97.4(6) . . . . ?
C6 P2 C15 C17 85.4(6) . . . . ?
C19 P2 C15 C17 -165.1(6) . . . . ?
Mo1 P2 C15 C17 -20.7(6) . . . . ?
C6 P2 C15 C18 -33.4(7) . . . . ?
C19 P2 C15 C18 76.0(7) . . . . ?
Mo1 P2 C15 C18 -139.5(6) . . . . ?
C6 P2 C19 C21 -59.6(7) . . . . ?
C15 P2 C19 C21 -169.7(6) . . . . ?
Mo1 P2 C19 C21 50.1(7) . . . . ?
C6 P2 C19 C22 59.7(7) . . . . ?
C15 P2 C19 C22 -50.4(8) . . . . ?
Mo1 P2 C19 C22 169.4(5) . . . . ?
C6 P2 C19 C20 -177.8(6) . . . . ?
C15 P2 C19 C20 72.1(7) . . . . ?
Mo1 P2 C19 C20 -68.1(7) . . . . ?
C29 P3 C23 C24 113.3(6) . . . . ?
C33 P3 C23 C24 -132.2(6) . . . . ?
Mo2 P3 C23 C24 -8.5(6) . . . . ?
C27 N2 C24 C25 0.5(9) . . . . ?
Mo2 N2 C24 C25 179.8(5) . . . . ?
C27 N2 C24 C23 175.2(7) . . . . ?
Mo2 N2 C24 C23 -5.5(10) . . . . ?
P3 C23 C24 C25 -177.1(7) . . . . ?
P3 C23 C24 N2 9.4(9) . . . . ?
N2 C24 C25 C26 -1.7(8) . . . . ?
C23 C24 C25 C26 -175.6(8) . . . . ?
C24 C25 C26 C27 2.6(10) . . . . ?
C25 C26 C27 N2 -2.4(11) . . . . ?
C25 C26 C27 C28 178.9(9) . . . . ?
C24 N2 C27 C26 1.1(9) . . . . ?
Mo2 N2 C27 C26 -178.2(6) . . . . ?
C24 N2 C27 C28 180.0(7) . . . . ?
Mo2 N2 C27 C28 0.7(11) . . . . ?
C26 C27 C28 P4 -152.5(10) . . . . ?
N2 C27 C28 P4 29.0(9) . . . . ?
C37 P4 C28 C27 -163.8(5) . . . . ?
C41 P4 C28 C27 79.2(6) . . . . ?
Mo2 P4 C28 C27 -37.5(5) . . . . ?
C23 P3 C29 C31 -175.6(7) . . . . ?
C33 P3 C29 C31 77.1(7) . . . . ?
Mo2 P3 C29 C31 -63.3(7) . . . . ?
C23 P3 C29 C32 59.7(7) . . . . ?
C33 P3 C29 C32 -47.6(7) . . . . ?
Mo2 P3 C29 C32 172.0(5) . . . . ?
C23 P3 C29 C30 -59.0(6) . . . . ?
C33 P3 C29 C30 -166.4(6) . . . . ?
Mo2 P3 C29 C30 53.2(6) . . . . ?
C23 P3 C33 C36 75.5(6) . . . . ?
C29 P3 C33 C36 -175.9(6) . . . . ?
Mo2 P3 C33 C36 -36.6(7) . . . . ?
C23 P3 C33 C34 -167.0(6) . . . . ?
C29 P3 C33 C34 -58.4(7) . . . . ?
Mo2 P3 C33 C34 80.9(6) . . . . ?
C23 P3 C33 C35 -43.5(7) . . . . ?
C29 P3 C33 C35 65.0(8) . . . . ?
Mo2 P3 C33 C35 -155.7(6) . . . . ?
C28 P4 C37 C39 70.2(6) . . . . ?
C41 P4 C37 C39 -178.2(5) . . . . ?
Mo2 P4 C37 C39 -38.1(6) . . . . ?
C28 P4 C37 C40 -172.1(6) . . . . ?
C41 P4 C37 C40 -60.4(7) . . . . ?
Mo2 P4 C37 C40 79.6(6) . . . . ?
C28 P4 C37 C38 -48.8(7) . . . . ?
C41 P4 C37 C38 62.8(7) . . . . ?
Mo2 P4 C37 C38 -157.1(5) . . . . ?
C28 P4 C41 C42B 153.1(10) . . . . ?
C37 P4 C41 C42B 43.1(11) . . . . ?
Mo2 P4 C41 C42B -101.0(10) . . . . ?
C28 P4 C41 C43B -54.3(11) . . . . ?
C37 P4 C41 C43B -164.3(10) . . . . ?
Mo2 P4 C41 C43B 51.6(11) . . . . ?
C28 P4 C41 C44A 28.3(10) . . . . ?
C37 P4 C41 C44A -81.7(10) . . . . ?
Mo2 P4 C41 C44A 134.2(9) . . . . ?
C28 P4 C41 C42A -175.9(10) . . . . ?
C37 P4 C41 C42A 74.2(10) . . . . ?
Mo2 P4 C41 C42A -69.9(10) . . . . ?
C28 P4 C41 C44B 67.0(11) . . . . ?
C37 P4 C41 C44B -42.9(11) . . . . ?
Mo2 P4 C41 C44B 172.9(10) . . . . ?
C28 P4 C41 C43A -87.3(8) . . . . ?
C37 P4 C41 C43A 162.8(7) . . . . ?
Mo2 P4 C41 C43A 18.7(8) . . . . ?
C43B C41 C42A C42B 142(2) . . . . ?
C44A C41 C42A C42B 55(3) . . . . ?
C44B C41 C42A C42B 29(2) . . . . ?
C43A C41 C42A C42B 163(2) . . . . ?
P4 C41 C42A C42B -95(2) . . . . ?
C42B C41 C43A C43B -132(2) . . . . ?
C44A C41 C43A C43B -10(2) . . . . ?
C42A C41 C43A C43B -141(2) . . . . ?
C44B C41 C43A C43B -38(3) . . . . ?
P4 C41 C43A C43B 109(2) . . . . ?
C41 C43A C43B C44A 11(2) . . . . ?
C42B C41 C43B C43A 64(2) . . . . ?
C44A C41 C43B C43A 170(2) . . . . ?
C42A C41 C43B C43A 42(2) . . . . ?
C44B C41 C43B C43A 153.0(19) . . . . ?
P4 C41 C43B C43A -81(2) . . . . ?
C42B C41 C43B C44A -105.6(16) . . . . ?
C42A C41 C43B C44A -128.4(13) . . . . ?
C44B C41 C43B C44A -17.1(13) . . . . ?
C43A C41 C43B C44A -170(2) . . . . ?
P4 C41 C43B C44A 108.6(10) . . . . ?
C42B C41 C44A C44B -23(2) . . . . ?
C43B C41 C44A C44B -151(2) . . . . ?
C42A C41 C44A C44B -48(3) . . . . ?
C43A C41 C44A C44B -146(2) . . . . ?
P4 C41 C44A C44B 102.0(19) . . . . ?
C42B C41 C44A C43B 128.1(14) . . . . ?
C42A C41 C44A C43B 103.1(17) . . . . ?
C44B C41 C44A C43B 151(2) . . . . ?
C43A C41 C44A C43B 5.6(12) . . . . ?
P4 C41 C44A C43B -106.9(11) . . . . ?
C43A C43B C44A C44B 20(4) . . . . ?
C41 C43B C44A C44B 33(2) . . . . ?
C43A C43B C44A C41 -13(3) . . . . ?
C43B C44A C44B C41 -26.3(18) . . . . ?
C41 C44A C44B C42B 17.8(17) . . . . ?
C43B C44A C44B C42B -8(3) . . . . ?
C42B C41 C44B C44A 158(2) . . . . ?
C43B C41 C44B C44A 29(2) . . . . ?
C42A C41 C44B C44A 144(2) . . . . ?
C43A C41 C44B C44A 49(3) . . . . ?
P4 C41 C44B C44A -93.9(19) . . . . ?
C43B C41 C44B C42B -128.8(14) . . . . ?
C44A C41 C44B C42B -158(2) . . . . ?
C42A C41 C44B C42B -13.7(12) . . . . ?
C43A C41 C44B C42B -108.7(17) . . . . ?
P4 C41 C44B C42B 107.9(11) . . . . ?
C48 O1 C45 C46 18.8(11) . . . . ?
Li1 O1 C45 C46 -157.0(9) . . . . ?
O1 C45 C46 C47 -11.6(15) . . . . ?
C45 C46 C47 C48 0.0(17) . . . . ?
C45 O1 C48 C47 -18.8(11) . . . . ?
Li1 O1 C48 C47 156.6(10) . . . . ?
C46 C47 C48 O1 11.4(16) . . . . ?
C52 O2 C49 C50 7.3(9) . . . . ?
Li2 O2 C49 C50 -174.3(7) . . . . ?
O2 C49 C50 C51 -26.2(10) . . . . ?
C49 C50 C51 C52 34.4(10) . . . . ?
C49 O2 C52 C51 14.4(9) . . . . ?
Li2 O2 C52 C51 -164.0(7) . . . . ?
C50 C51 C52 O2 -30.8(10) . . . . ?
C41 C42A C42B C44B -28(2) . . . . ?
C43B C41 C42B C42A -49(3) . . . . ?
C44A C41 C42B C42A -138(2) . . . . ?
C44B C41 C42B C42A -152(2) . . . . ?
C43A C41 C42B C42A -18(3) . . . . ?
P4 C41 C42B C42A 96(2) . . . . ?
C43B C41 C42B C44B 102.3(17) . . . . ?
C44A C41 C42B C44B 13.4(13) . . . . ?
C42A C41 C42B C44B 152(2) . . . . ?
C43A C41 C42B C44B 133.7(13) . . . . ?
P4 C41 C42B C44B -112.1(11) . . . . ?
